data_4070185
loop_
_publ_author_name
'Weitershaus, Katharina'
'Wadepohl, Hubert'
'Gade, Lutz H.'

_publ_section_title
;
 Titanium Hydrazinediido Half-Sandwich Complexes: Highly Active Catalysts
 for the Hydrohydrazination of Terminal Alkynes at Ambient Temperature
;
_journal_issue 16
_journal_name_full Organometallics
_journal_page_first 4898
_journal_paper_doi 10.1021/om900641e
_journal_volume 28
_journal_year 2009
_chemical_formula_sum 'C53 H84 N8 Ti2'
_chemical_formula_weight 929.08
_space_group_IT_number 14
_symmetry_cell_setting monoclinic
_symmetry_Int_Tables_number 14
_symmetry_space_group_name_Hall '-P 2yn'
_symmetry_space_group_name_H-M 'P 1 21/n 1'
_atom_sites_solution_hydrogens geom
_atom_sites_solution_primary dual
_atom_sites_solution_secondary dual
_audit_block_code ga_kw29
_audit_creation_method SHELXL-97
_cell_angle_alpha 90.00
_cell_angle_beta 96.168(2)
_cell_angle_gamma 90.00
_cell_formula_units_Z 4
_cell_length_a 10.5635(13)
_cell_length_b 16.591(2)
_cell_length_c 29.458(4)
_cell_measurement_temperature 100(2)
_cell_volume 5132.9(11)
_computing_cell_refinement 'SAINT (Bruker AXS, 1997-2008)'
_computing_data_collection 'SMART (Bruker AXS, 1997-2003)'
_computing_data_reduction 'SAINT (Bruker AXS, 1997-2008)'
_computing_molecular_graphics 'PLATON (Spek, 1980-2008)'
_computing_publication_material 'SHELXL-97 (Sheldrick, 1997)'
_computing_structure_refinement 'SHELXL-97 (Sheldrick, 1997)'
_computing_structure_solution 'SUPERFLIP (Palatinus, 2008)'
_diffrn_ambient_temperature 100(2)
_diffrn_measured_fraction_theta_full 0.991
_diffrn_measured_fraction_theta_max 0.991
_diffrn_measurement_device_type 'CCD area detector (Bruker AXS Smart 1000)'
_diffrn_measurement_method '\f- and \w-scans'
_diffrn_radiation_monochromator graphite
_diffrn_radiation_probe x-ray
_diffrn_radiation_type MoK\a
_diffrn_radiation_wavelength 0.71073
_diffrn_reflns_av_R_equivalents 0.0768
_diffrn_reflns_av_sigmaI/netI 0.0454
_diffrn_reflns_limit_h_max 13
_diffrn_reflns_limit_h_min -13
_diffrn_reflns_limit_k_max 21
_diffrn_reflns_limit_k_min 0
_diffrn_reflns_limit_l_max 38
_diffrn_reflns_limit_l_min 0
_diffrn_reflns_number 103733
_diffrn_reflns_theta_full 27.64
_diffrn_reflns_theta_max 27.64
_diffrn_reflns_theta_min 1.41
_diffrn_source 'fine-focus sealed tube'
_exptl_absorpt_coefficient_mu 0.354
_exptl_absorpt_correction_T_max 0.7456
_exptl_absorpt_correction_T_min 0.6923
_exptl_absorpt_correction_type multi-scan
_exptl_absorpt_process_details
;
multi-scan from symmetry-related measurements (Blessing 1995)
SADABS (Sheldrick & Bruker AXS, 2004-2008)
;
_exptl_crystal_colour black
_exptl_crystal_density_diffrn 1.202
_exptl_crystal_density_method 'not measured'
_exptl_crystal_description irregular
_exptl_crystal_F_000 2008
_exptl_crystal_size_max 0.20
_exptl_crystal_size_mid 0.20
_exptl_crystal_size_min 0.15
_platon_squeeze_details
;
;
_refine_diff_density_max 1.242
_refine_diff_density_min -0.426
_refine_diff_density_rms 0.078
_refine_ls_abs_structure_details 'Flack H D (1983), Acta Cryst. A39, 876-881'
_refine_ls_extinction_method none
_refine_ls_goodness_of_fit_ref 1.065
_refine_ls_hydrogen_treatment constr
_refine_ls_matrix_type full
_refine_ls_number_parameters 541
_refine_ls_number_reflns 11856
_refine_ls_number_restraints 0
_refine_ls_restrained_S_all 1.065
_refine_ls_R_factor_all 0.0828
_refine_ls_R_factor_gt 0.0478
_refine_ls_shift/su_max 0.001
_refine_ls_shift/su_mean 0.000
_refine_ls_structure_factor_coef Fsqd
_refine_ls_weighting_details 'calc w=1/[\s^2^(Fo^2^)+(0.0677P)^2^+3.0893P] where P=(Fo^2^+2Fc^2^)/3'
_refine_ls_weighting_scheme calc
_refine_ls_wR_factor_gt 0.1222
_refine_ls_wR_factor_ref 0.1383
_reflns_number_gt 8206
_reflns_number_total 11856
_reflns_threshold_expression >2sigma(I)
_cod_data_source_file om900641e_si_001.cif
_cod_data_source_block complex_4
_cod_original_sg_symbol_H-M 'P 21/n'
_cod_database_code 4070185
_audit_block_refno 839

loop_
_symmetry_equiv_pos_as_xyz
'x, y, z'
'-x+1/2, y+1/2, -z+1/2'
'-x, -y, -z'
'x-1/2, -y-1/2, z-1/2'

loop_
_atom_site_label
_atom_site_type_symbol
_atom_site_fract_x
_atom_site_fract_y
_atom_site_fract_z
_atom_site_U_iso_or_equiv
_atom_site_adp_type
_atom_site_occupancy
_atom_site_symmetry_multiplicity
_atom_site_calc_flag
_atom_site_refinement_flags
C1 C 0.4435(2) 0.39442(14) 0.08333(8) 0.0211(5) Uani 1 1 d .
C2 C 0.4112(3) 0.44926(15) 0.04263(8) 0.0304(6) Uani 1 1 d .
H2A H 0.3338 0.4306 0.0236 0.037 Uiso 1 1 calc R
H2B H 0.4826 0.4527 0.0235 0.037 Uiso 1 1 calc R
C3 C 0.3886(3) 0.52971(15) 0.06533(9) 0.0300(6) Uani 1 1 d .
H3A H 0.3005 0.5340 0.0737 0.036 Uiso 1 1 calc R
H3B H 0.4063 0.5757 0.0456 0.036 Uiso 1 1 calc R
C4 C 0.4856(2) 0.52460(14) 0.10750(9) 0.0260(5) Uani 1 1 d .
H4A H 0.5702 0.5433 0.1003 0.031 Uiso 1 1 calc R
H4B H 0.4586 0.5582 0.1325 0.031 Uiso 1 1 calc R
C5 C 0.3853(2) 0.27297(14) 0.04632(8) 0.0228(5) Uani 1 1 d .
C6 C 0.4473(2) 0.27751(15) 0.00653(8) 0.0265(5) Uani 1 1 d .
H6 H 0.5144 0.3153 0.0051 0.032 Uiso 1 1 calc R
C7 C 0.4128(3) 0.22797(16) -0.03083(8) 0.0290(6) Uani 1 1 d .
C8 C 0.3177(3) 0.17089(16) -0.02778(9) 0.0309(6) Uani 1 1 d .
H8 H 0.2948 0.1359 -0.0528 0.037 Uiso 1 1 calc R
C9 C 0.2555(2) 0.16413(15) 0.01146(9) 0.0280(5) Uani 1 1 d .
C10 C 0.2896(2) 0.21535(15) 0.04776(8) 0.0258(5) Uani 1 1 d .
H10 H 0.2467 0.2112 0.0744 0.031 Uiso 1 1 calc R
C11 C 0.4765(3) 0.23580(18) -0.07392(9) 0.0381(7) Uani 1 1 d .
H11A H 0.4660 0.1855 -0.0914 0.057 Uiso 1 1 calc R
H11B H 0.5674 0.2467 -0.0661 0.057 Uiso 1 1 calc R
H11C H 0.4376 0.2803 -0.0924 0.057 Uiso 1 1 calc R
C12 C 0.1523(3) 0.10209(17) 0.01442(10) 0.0372(6) Uani 1 1 d .
H12A H 0.0697 0.1255 0.0032 0.056 Uiso 1 1 calc R
H12B H 0.1511 0.0853 0.0463 0.056 Uiso 1 1 calc R
H12C H 0.1692 0.0552 -0.0043 0.056 Uiso 1 1 calc R
C13 C 0.5887(2) 0.25323(13) 0.18255(8) 0.0188(4) Uani 1 1 d .
C14 C 0.6728(2) 0.29581(13) 0.15705(8) 0.0211(5) Uani 1 1 d .
C15 C 0.7474(2) 0.34788(14) 0.18749(9) 0.0227(5) Uani 1 1 d .
C16 C 0.7106(2) 0.33789(13) 0.23167(8) 0.0216(5) Uani 1 1 d .
C17 C 0.6101(2) 0.28009(13) 0.22858(8) 0.0204(5) Uani 1 1 d .
C18 C 0.5058(2) 0.18457(13) 0.16420(8) 0.0222(5) Uani 1 1 d .
H18A H 0.5595 0.1392 0.1569 0.033 Uiso 1 1 calc R
H18B H 0.4532 0.2019 0.1365 0.033 Uiso 1 1 calc R
H18C H 0.4507 0.1678 0.1872 0.033 Uiso 1 1 calc R
C19 C 0.6984(2) 0.27984(15) 0.10887(8) 0.0264(5) Uani 1 1 d .
H19A H 0.6887 0.3299 0.0912 0.040 Uiso 1 1 calc R
H19B H 0.6380 0.2396 0.0952 0.040 Uiso 1 1 calc R
H19C H 0.7855 0.2595 0.1086 0.040 Uiso 1 1 calc R
C20 C 0.8622(2) 0.39223(15) 0.17497(10) 0.0304(6) Uani 1 1 d .
H20A H 0.8855 0.4344 0.1976 0.046 Uiso 1 1 calc R
H20B H 0.8430 0.4168 0.1448 0.046 Uiso 1 1 calc R
H20C H 0.9333 0.3545 0.1743 0.046 Uiso 1 1 calc R
C21 C 0.7724(2) 0.37144(15) 0.27521(9) 0.0271(5) Uani 1 1 d .
H21A H 0.8359 0.4117 0.2687 0.041 Uiso 1 1 calc R
H21B H 0.8142 0.3279 0.2937 0.041 Uiso 1 1 calc R
H21C H 0.7079 0.3969 0.2920 0.041 Uiso 1 1 calc R
C22 C 0.5596(2) 0.24556(14) 0.26999(8) 0.0251(5) Uani 1 1 d .
H22A H 0.4972 0.2034 0.2607 0.038 Uiso 1 1 calc R
H22B H 0.5187 0.2883 0.2861 0.038 Uiso 1 1 calc R
H22C H 0.6300 0.2224 0.2902 0.038 Uiso 1 1 calc R
C23 C 0.7328(2) 0.56406(14) 0.17982(8) 0.0248(5) Uani 1 1 d .
H23A H 0.7134 0.5257 0.1548 0.037 Uiso 1 1 calc R
H23B H 0.8232 0.5785 0.1821 0.037 Uiso 1 1 calc R
H23C H 0.6809 0.6127 0.1739 0.037 Uiso 1 1 calc R
C24 C 0.7380(2) 0.58025(14) 0.26100(8) 0.0219(5) Uani 1 1 d .
H24A H 0.6960 0.6325 0.2553 0.033 Uiso 1 1 calc R
H24B H 0.8305 0.5879 0.2650 0.033 Uiso 1 1 calc R
H24C H 0.7105 0.5562 0.2887 0.033 Uiso 1 1 calc R
C25 C 0.2733(2) 0.28724(13) 0.20331(8) 0.0226(5) Uani 1 1 d .
H25A H 0.3359 0.2669 0.2276 0.034 Uiso 1 1 calc R
H25B H 0.2571 0.2461 0.1795 0.034 Uiso 1 1 calc R
H25C H 0.1937 0.2999 0.2161 0.034 Uiso 1 1 calc R
C26 C 0.2260(2) 0.39299(14) 0.14839(8) 0.0222(5) Uani 1 1 d .
H26A H 0.1473 0.4037 0.1622 0.033 Uiso 1 1 calc R
H26B H 0.2092 0.3535 0.1237 0.033 Uiso 1 1 calc R
H26C H 0.2571 0.4432 0.1360 0.033 Uiso 1 1 calc R
C27 C 0.5281(2) 0.44730(13) 0.34943(8) 0.0208(5) Uani 1 1 d .
C28 C 0.4954(2) 0.39907(15) 0.39045(8) 0.0259(5) Uani 1 1 d .
H28A H 0.4563 0.4338 0.4124 0.031 Uiso 1 1 calc R
H28B H 0.5721 0.3728 0.4062 0.031 Uiso 1 1 calc R
C29 C 0.4008(3) 0.33682(16) 0.36922(9) 0.0315(6) Uani 1 1 d .
H29A H 0.3325 0.3268 0.3891 0.038 Uiso 1 1 calc R
H29B H 0.4439 0.2852 0.3638 0.038 Uiso 1 1 calc R
C30 C 0.3471(2) 0.37602(14) 0.32387(8) 0.0221(5) Uani 1 1 d .
H30A H 0.3291 0.3346 0.2998 0.026 Uiso 1 1 calc R
H30B H 0.2674 0.4056 0.3276 0.026 Uiso 1 1 calc R
C31 C 0.7069(2) 0.51685(14) 0.38550(8) 0.0223(5) Uani 1 1 d .
C32 C 0.8348(2) 0.49630(14) 0.38533(8) 0.0232(5) Uani 1 1 d .
H32 H 0.8599 0.4648 0.3609 0.028 Uiso 1 1 calc R
C33 C 0.9262(2) 0.52054(15) 0.41979(8) 0.0263(5) Uani 1 1 d .
C34 C 0.8899(2) 0.56847(15) 0.45500(9) 0.0282(5) Uani 1 1 d .
H34 H 0.9523 0.5864 0.4784 0.034 Uiso 1 1 calc R
C35 C 0.7633(3) 0.59023(16) 0.45615(9) 0.0296(6) Uani 1 1 d .
C36 C 0.6730(2) 0.56395(15) 0.42141(8) 0.0271(5) Uani 1 1 d .
H36 H 0.5863 0.5785 0.4222 0.033 Uiso 1 1 calc R
C37 C 1.0638(2) 0.49816(19) 0.41883(10) 0.0371(6) Uani 1 1 d .
H37A H 1.1142 0.5470 0.4157 0.056 Uiso 1 1 calc R
H37B H 1.0722 0.4623 0.3929 0.056 Uiso 1 1 calc R
H37C H 1.0947 0.4705 0.4473 0.056 Uiso 1 1 calc R
C38 C 0.7240(3) 0.6428(2) 0.49386(10) 0.0434(7) Uani 1 1 d .
H38A H 0.6571 0.6801 0.4814 0.065 Uiso 1 1 calc R
H38B H 0.7977 0.6736 0.5074 0.065 Uiso 1 1 calc R
H38C H 0.6915 0.6090 0.5173 0.065 Uiso 1 1 calc R
C39 C 0.3199(2) 0.58803(13) 0.30003(8) 0.0182(4) Uani 1 1 d .
C40 C 0.2336(2) 0.56412(13) 0.26235(8) 0.0186(4) Uani 1 1 d .
C41 C 0.2767(2) 0.59699(13) 0.22219(8) 0.0200(5) Uani 1 1 d .
C42 C 0.3900(2) 0.64164(13) 0.23536(8) 0.0198(5) Uani 1 1 d .
C43 C 0.4167(2) 0.63532(13) 0.28337(8) 0.0188(4) Uani 1 1 d .
C44 C 0.3063(2) 0.57592(14) 0.34955(8) 0.0233(5) Uani 1 1 d .
H44A H 0.3908 0.5747 0.3669 0.035 Uiso 1 1 calc R
H44B H 0.2625 0.5248 0.3537 0.035 Uiso 1 1 calc R
H44C H 0.2566 0.6203 0.3606 0.035 Uiso 1 1 calc R
C45 C 0.1136(2) 0.51509(14) 0.26399(9) 0.0250(5) Uani 1 1 d .
H45A H 0.0995 0.5054 0.2959 0.037 Uiso 1 1 calc R
H45B H 0.1225 0.4634 0.2485 0.037 Uiso 1 1 calc R
H45C H 0.0409 0.5447 0.2486 0.037 Uiso 1 1 calc R
C46 C 0.2036(2) 0.59846(15) 0.17577(8) 0.0274(5) Uani 1 1 d .
H46A H 0.1427 0.5538 0.1730 0.041 Uiso 1 1 calc R
H46B H 0.2627 0.5929 0.1525 0.041 Uiso 1 1 calc R
H46C H 0.1577 0.6497 0.1714 0.041 Uiso 1 1 calc R
C47 C 0.4532(2) 0.69723(14) 0.20466(9) 0.0267(5) Uani 1 1 d .
H47A H 0.4065 0.7483 0.2017 0.040 Uiso 1 1 calc R
H47B H 0.4534 0.6724 0.1745 0.040 Uiso 1 1 calc R
H47C H 0.5410 0.7073 0.2177 0.040 Uiso 1 1 calc R
C48 C 0.5172(2) 0.68013(14) 0.31365(8) 0.0235(5) Uani 1 1 d .
H48A H 0.5676 0.7134 0.2948 0.035 Uiso 1 1 calc R
H48B H 0.5731 0.6414 0.3311 0.035 Uiso 1 1 calc R
H48C H 0.4763 0.7147 0.3348 0.035 Uiso 1 1 calc R
N1 N 0.49057(18) 0.43883(11) 0.12065(6) 0.0204(4) Uani 1 1 d .
N2 N 0.42159(19) 0.31823(11) 0.08584(6) 0.0215(4) Uani 1 1 d .
N3 N 0.58211(16) 0.49446(10) 0.22059(6) 0.0158(4) Uani 1 1 d .
N4 N 0.70408(17) 0.52737(11) 0.22258(7) 0.0201(4) Uani 1 1 d .
N5 N 0.36661(16) 0.41656(10) 0.21638(6) 0.0156(4) Uani 1 1 d .
N6 N 0.32307(17) 0.36077(11) 0.18338(6) 0.0172(4) Uani 1 1 d .
N7 N 0.44619(18) 0.43143(11) 0.31203(6) 0.0192(4) Uani 1 1 d .
N8 N 0.62035(19) 0.49758(12) 0.34733(6) 0.0221(4) Uani 1 1 d .
Ti1 Ti 0.52795(4) 0.39477(2) 0.186028(13) 0.01491(10) Uani 1 1 d .
Ti2 Ti 0.43083(3) 0.49893(2) 0.251903(13) 0.01390(10) Uani 1 1 d .

loop_
_atom_site_aniso_label
_atom_site_aniso_U_11
_atom_site_aniso_U_22
_atom_site_aniso_U_33
_atom_site_aniso_U_23
_atom_site_aniso_U_13
_atom_site_aniso_U_12
C1 0.0246(11) 0.0218(11) 0.0176(11) -0.0005(9) 0.0057(9) 0.0024(9)
C2 0.0503(16) 0.0212(12) 0.0205(12) 0.0006(10) 0.0070(11) 0.0021(11)
C3 0.0441(15) 0.0209(12) 0.0254(13) 0.0046(10) 0.0053(11) 0.0050(11)
C4 0.0341(13) 0.0181(11) 0.0266(13) 0.0008(10) 0.0064(10) -0.0019(10)
C5 0.0312(12) 0.0189(11) 0.0172(11) -0.0016(9) -0.0020(9) 0.0030(9)
C6 0.0331(13) 0.0230(12) 0.0240(12) 0.0003(10) 0.0054(10) 0.0005(10)
C7 0.0389(14) 0.0299(13) 0.0180(12) -0.0026(10) 0.0017(10) 0.0102(11)
C8 0.0411(15) 0.0317(14) 0.0181(12) -0.0057(10) -0.0059(11) 0.0075(11)
C9 0.0331(13) 0.0248(12) 0.0242(13) -0.0026(10) -0.0051(10) 0.0034(10)
C10 0.0303(13) 0.0249(12) 0.0213(12) 0.0000(10) -0.0005(10) 0.0021(10)
C11 0.0528(18) 0.0394(16) 0.0230(13) -0.0056(12) 0.0083(12) 0.0067(13)
C12 0.0410(16) 0.0379(15) 0.0311(15) -0.0080(12) -0.0033(12) -0.0065(13)
C13 0.0199(11) 0.0125(10) 0.0242(12) -0.0030(8) 0.0026(9) 0.0031(8)
C14 0.0193(11) 0.0167(11) 0.0277(12) -0.0047(9) 0.0043(9) 0.0051(9)
C15 0.0159(10) 0.0184(11) 0.0341(13) -0.0039(10) 0.0038(9) 0.0054(9)
C16 0.0200(11) 0.0159(10) 0.0279(13) -0.0054(9) -0.0021(9) 0.0065(9)
C17 0.0201(11) 0.0153(10) 0.0255(12) -0.0025(9) 0.0004(9) 0.0044(8)
C18 0.0273(12) 0.0157(10) 0.0233(12) -0.0028(9) 0.0019(10) -0.0003(9)
C19 0.0255(12) 0.0250(12) 0.0300(13) -0.0058(10) 0.0091(10) 0.0044(10)
C20 0.0191(12) 0.0258(13) 0.0477(16) -0.0100(12) 0.0098(11) -0.0007(10)
C21 0.0245(12) 0.0242(12) 0.0303(14) -0.0043(10) -0.0072(10) 0.0055(10)
C22 0.0313(13) 0.0196(11) 0.0237(12) -0.0006(9) -0.0004(10) 0.0078(10)
C23 0.0251(12) 0.0233(12) 0.0273(13) -0.0015(10) 0.0085(10) -0.0063(9)
C24 0.0174(11) 0.0194(11) 0.0291(13) -0.0057(9) 0.0034(9) -0.0049(9)
C25 0.0238(11) 0.0151(10) 0.0289(13) -0.0007(9) 0.0033(10) -0.0056(9)
C26 0.0198(11) 0.0259(12) 0.0202(11) -0.0030(9) -0.0013(9) -0.0009(9)
C27 0.0252(12) 0.0179(11) 0.0194(11) -0.0013(9) 0.0025(9) 0.0048(9)
C28 0.0348(13) 0.0230(12) 0.0198(12) 0.0037(9) 0.0021(10) -0.0004(10)
C29 0.0420(15) 0.0278(13) 0.0246(13) 0.0058(10) 0.0033(11) -0.0060(11)
C30 0.0249(12) 0.0205(11) 0.0213(12) -0.0009(9) 0.0055(9) -0.0049(9)
C31 0.0279(12) 0.0194(11) 0.0188(11) 0.0036(9) -0.0014(9) -0.0039(9)
C32 0.0304(12) 0.0216(11) 0.0178(11) 0.0027(9) 0.0033(9) -0.0039(10)
C33 0.0267(12) 0.0266(12) 0.0252(13) 0.0115(10) 0.0007(10) -0.0040(10)
C34 0.0308(13) 0.0285(13) 0.0238(13) 0.0031(10) -0.0049(10) -0.0074(10)
C35 0.0380(14) 0.0281(13) 0.0220(13) -0.0023(10) 0.0000(11) -0.0023(11)
C36 0.0275(13) 0.0264(13) 0.0264(13) -0.0021(10) -0.0020(10) 0.0002(10)
C37 0.0278(13) 0.0544(18) 0.0290(14) 0.0069(13) 0.0020(11) -0.0044(13)
C38 0.0409(17) 0.0490(18) 0.0381(17) -0.0161(14) -0.0058(13) 0.0020(14)
C39 0.0175(10) 0.0142(10) 0.0232(12) -0.0018(8) 0.0041(9) 0.0030(8)
C40 0.0184(10) 0.0148(10) 0.0228(12) -0.0029(9) 0.0038(9) 0.0052(8)
C41 0.0242(11) 0.0122(10) 0.0234(12) -0.0032(9) 0.0014(9) 0.0063(8)
C42 0.0216(11) 0.0118(10) 0.0261(12) -0.0027(9) 0.0023(9) 0.0050(8)
C43 0.0187(10) 0.0124(10) 0.0258(12) -0.0024(9) 0.0047(9) 0.0044(8)
C44 0.0254(12) 0.0212(11) 0.0241(12) -0.0032(9) 0.0062(10) 0.0036(9)
C45 0.0186(11) 0.0235(12) 0.0331(14) -0.0046(10) 0.0039(10) 0.0016(9)
C46 0.0286(13) 0.0257(12) 0.0272(13) -0.0001(10) -0.0010(10) 0.0103(10)
C47 0.0333(13) 0.0175(11) 0.0304(13) 0.0024(10) 0.0085(11) 0.0023(10)
C48 0.0232(11) 0.0186(11) 0.0287(13) -0.0043(9) 0.0026(10) 0.0007(9)
N1 0.0244(10) 0.0162(9) 0.0211(10) 0.0000(8) 0.0043(8) -0.0009(7)
N2 0.0288(10) 0.0190(9) 0.0170(10) -0.0021(8) 0.0037(8) -0.0010(8)
N3 0.0131(8) 0.0121(8) 0.0224(9) 0.0008(7) 0.0025(7) -0.0005(7)
N4 0.0167(9) 0.0176(9) 0.0267(10) -0.0048(8) 0.0055(8) -0.0046(7)
N5 0.0162(9) 0.0137(8) 0.0169(9) -0.0020(7) 0.0016(7) -0.0017(7)
N6 0.0189(9) 0.0136(8) 0.0189(9) -0.0016(7) 0.0017(7) -0.0019(7)
N7 0.0233(10) 0.0148(9) 0.0197(10) 0.0007(7) 0.0029(8) 0.0005(7)
N8 0.0256(10) 0.0229(10) 0.0173(10) 0.0004(8) -0.0004(8) -0.0012(8)
Ti1 0.01546(19) 0.01170(18) 0.0179(2) -0.00125(15) 0.00312(14) -0.00040(14)
Ti2 0.01401(18) 0.01140(18) 0.01637(19) -0.00121(14) 0.00198(14) 0.00045(14)

loop_
_atom_type_symbol
_atom_type_description
_atom_type_scat_dispersion_real
_atom_type_scat_dispersion_imag
_atom_type_scat_source
C C 0.0033 0.0016 'International Tables Vol C Tables 4.2.6.8 and 6.1.1.4'
H H 0.0000 0.0000 'International Tables Vol C Tables 4.2.6.8 and 6.1.1.4'
N N 0.0061 0.0033 'International Tables Vol C Tables 4.2.6.8 and 6.1.1.4'
Ti Ti 0.2776 0.4457 'International Tables Vol C Tables 4.2.6.8 and 6.1.1.4'

loop_
_geom_angle_atom_site_label_1
_geom_angle_atom_site_label_2
_geom_angle_atom_site_label_3
_geom_angle
N2 C1 N1 122.2(2)
N2 C1 C2 127.4(2)
N1 C1 C2 110.1(2)
C1 C2 C3 102.22(19)
C1 C2 H2A 111.3
C3 C2 H2A 111.3
C1 C2 H2B 111.3
C3 C2 H2B 111.3
H2A C2 H2B 109.2
C2 C3 C4 100.7(2)
C2 C3 H3A 111.6
C4 C3 H3A 111.6
C2 C3 H3B 111.6
C4 C3 H3B 111.6
H3A C3 H3B 109.4
N1 C4 C3 105.62(19)
N1 C4 H4A 110.6
C3 C4 H4A 110.6
N1 C4 H4B 110.6
C3 C4 H4B 110.6
H4A C4 H4B 108.7
C10 C5 N2 118.4(2)
C10 C5 C6 117.8(2)
N2 C5 C6 123.6(2)
C7 C6 C5 121.5(2)
C7 C6 H6 119.3
C5 C6 H6 119.3
C8 C7 C6 118.8(2)
C8 C7 C11 120.3(2)
C6 C7 C11 120.9(3)
C7 C8 C9 121.1(2)
C7 C8 H8 119.4
C9 C8 H8 119.4
C10 C9 C8 119.0(2)
C10 C9 C12 120.3(2)
C8 C9 C12 120.7(2)
C9 C10 C5 121.8(2)
C9 C10 H10 119.1
C5 C10 H10 119.1
C7 C11 H11A 109.5
C7 C11 H11B 109.5
H11A C11 H11B 109.5
C7 C11 H11C 109.5
H11A C11 H11C 109.5
H11B C11 H11C 109.5
C9 C12 H12A 109.5
C9 C12 H12B 109.5
H12A C12 H12B 109.5
C9 C12 H12C 109.5
H12A C12 H12C 109.5
H12B C12 H12C 109.5
C14 C13 C17 107.8(2)
C14 C13 C18 124.3(2)
C17 C13 C18 127.4(2)
C14 C13 Ti1 73.98(12)
C17 C13 Ti1 70.97(12)
C18 C13 Ti1 126.82(15)
C13 C14 C15 107.8(2)
C13 C14 C19 127.2(2)
C15 C14 C19 124.1(2)
C13 C14 Ti1 72.50(12)
C15 C14 Ti1 72.47(12)
C19 C14 Ti1 129.08(16)
C16 C15 C14 108.8(2)
C16 C15 C20 126.7(2)
C14 C15 C20 123.5(2)
C16 C15 Ti1 72.39(13)
C14 C15 Ti1 73.80(12)
C20 C15 Ti1 129.15(16)
C15 C16 C17 107.3(2)
C15 C16 C21 128.0(2)
C17 C16 C21 124.2(2)
C15 C16 Ti1 73.96(13)
C17 C16 Ti1 71.56(13)
C21 C16 Ti1 125.75(15)
C13 C17 C16 108.2(2)
C13 C17 C22 128.5(2)
C16 C17 C22 122.2(2)
C13 C17 Ti1 74.80(13)
C16 C17 Ti1 73.97(13)
C22 C17 Ti1 126.23(15)
C13 C18 H18A 109.5
C13 C18 H18B 109.5
H18A C18 H18B 109.5
C13 C18 H18C 109.5
H18A C18 H18C 109.5
H18B C18 H18C 109.5
C14 C19 H19A 109.5
C14 C19 H19B 109.5
H19A C19 H19B 109.5
C14 C19 H19C 109.5
H19A C19 H19C 109.5
H19B C19 H19C 109.5
C15 C20 H20A 109.5
C15 C20 H20B 109.5
H20A C20 H20B 109.5
C15 C20 H20C 109.5
H20A C20 H20C 109.5
H20B C20 H20C 109.5
C16 C21 H21A 109.5
C16 C21 H21B 109.5
H21A C21 H21B 109.5
C16 C21 H21C 109.5
H21A C21 H21C 109.5
H21B C21 H21C 109.5
C17 C22 H22A 109.5
C17 C22 H22B 109.5
H22A C22 H22B 109.5
C17 C22 H22C 109.5
H22A C22 H22C 109.5
H22B C22 H22C 109.5
N4 C23 H23A 109.5
N4 C23 H23B 109.5
H23A C23 H23B 109.5
N4 C23 H23C 109.5
H23A C23 H23C 109.5
H23B C23 H23C 109.5
N4 C24 H24A 109.5
N4 C24 H24B 109.5
H24A C24 H24B 109.5
N4 C24 H24C 109.5
H24A C24 H24C 109.5
H24B C24 H24C 109.5
N6 C25 H25A 109.5
N6 C25 H25B 109.5
H25A C25 H25B 109.5
N6 C25 H25C 109.5
H25A C25 H25C 109.5
H25B C25 H25C 109.5
N6 C26 H26A 109.5
N6 C26 H26B 109.5
H26A C26 H26B 109.5
N6 C26 H26C 109.5
H26A C26 H26C 109.5
H26B C26 H26C 109.5
N8 C27 N7 120.5(2)
N8 C27 C28 128.0(2)
N7 C27 C28 111.4(2)
C27 C28 C29 103.04(19)
C27 C28 H28A 111.2
C29 C28 H28A 111.2
C27 C28 H28B 111.2
C29 C28 H28B 111.2
H28A C28 H28B 109.1
C28 C29 C30 103.55(19)
C28 C29 H29A 111.1
C30 C29 H29A 111.1
C28 C29 H29B 111.1
C30 C29 H29B 111.1
H29A C29 H29B 109.0
N7 C30 C29 105.42(19)
N7 C30 H30A 110.7
C29 C30 H30A 110.7
N7 C30 H30B 110.7
C29 C30 H30B 110.7
H30A C30 H30B 108.8
C36 C31 C32 117.9(2)
C36 C31 N8 122.4(2)
C32 C31 N8 119.2(2)
C33 C32 C31 121.8(2)
C33 C32 H32 119.1
C31 C32 H32 119.1
C32 C33 C34 119.1(2)
C32 C33 C37 121.0(2)
C34 C33 C37 120.0(2)
C35 C34 C33 120.6(2)
C35 C34 H34 119.7
C33 C34 H34 119.7
C34 C35 C36 119.1(2)
C34 C35 C38 120.7(2)
C36 C35 C38 120.2(2)
C35 C36 C31 121.5(2)
C35 C36 H36 119.2
C31 C36 H36 119.2
C33 C37 H37A 109.5
C33 C37 H37B 109.5
H37A C37 H37B 109.5
C33 C37 H37C 109.5
H37A C37 H37C 109.5
H37B C37 H37C 109.5
C35 C38 H38A 109.5
C35 C38 H38B 109.5
H38A C38 H38B 109.5
C35 C38 H38C 109.5
H38A C38 H38C 109.5
H38B C38 H38C 109.5
C40 C39 C43 108.1(2)
C40 C39 C44 127.3(2)
C43 C39 C44 124.1(2)
C40 C39 Ti2 71.52(12)
C43 C39 Ti2 74.01(12)
C44 C39 Ti2 126.14(15)
C39 C40 C41 107.95(19)
C39 C40 C45 126.7(2)
C41 C40 C45 125.3(2)
C39 C40 Ti2 74.41(12)
C41 C40 Ti2 72.88(12)
C45 C40 Ti2 120.33(14)
C40 C41 C42 107.9(2)
C40 C41 C46 126.0(2)
C42 C41 C46 125.1(2)
C40 C41 Ti2 72.65(12)
C42 C41 Ti2 74.70(12)
C46 C41 Ti2 127.41(15)
C43 C42 C41 107.7(2)
C43 C42 C47 126.5(2)
C41 C42 C47 124.8(2)
C43 C42 Ti2 73.59(12)
C41 C42 Ti2 71.11(12)
C47 C42 Ti2 129.45(15)
C42 C43 C39 108.3(2)
C42 C43 C48 127.3(2)
C39 C43 C48 123.8(2)
C42 C43 Ti2 72.84(12)
C39 C43 Ti2 72.30(12)
C48 C43 Ti2 127.59(15)
C39 C44 H44A 109.5
C39 C44 H44B 109.5
H44A C44 H44B 109.5
C39 C44 H44C 109.5
H44A C44 H44C 109.5
H44B C44 H44C 109.5
C40 C45 H45A 109.5
C40 C45 H45B 109.5
H45A C45 H45B 109.5
C40 C45 H45C 109.5
H45A C45 H45C 109.5
H45B C45 H45C 109.5
C41 C46 H46A 109.5
C41 C46 H46B 109.5
H46A C46 H46B 109.5
C41 C46 H46C 109.5
H46A C46 H46C 109.5
H46B C46 H46C 109.5
C42 C47 H47A 109.5
C42 C47 H47B 109.5
H47A C47 H47B 109.5
C42 C47 H47C 109.5
H47A C47 H47C 109.5
H47B C47 H47C 109.5
C43 C48 H48A 109.5
C43 C48 H48B 109.5
H48A C48 H48B 109.5
C43 C48 H48C 109.5
H48A C48 H48C 109.5
H48B C48 H48C 109.5
C1 N1 C4 107.96(19)
C1 N1 Ti1 125.15(15)
C4 N1 Ti1 125.91(15)
C1 N2 C5 120.8(2)
N4 N3 Ti2 140.64(14)
N4 N3 Ti1 124.02(13)
Ti2 N3 Ti1 93.96(7)
N3 N4 C24 114.88(17)
N3 N4 C23 113.78(18)
C24 N4 C23 111.42(18)
N6 N5 Ti2 170.79(15)
N6 N5 Ti1 78.70(11)
Ti2 N5 Ti1 96.22(8)
N5 N6 C26 113.71(17)
N5 N6 C25 112.29(17)
C26 N6 C25 109.11(17)
N5 N6 Ti1 63.79(10)
C26 N6 Ti1 122.16(14)
C25 N6 Ti1 125.56(14)
C27 N7 C30 109.88(18)
C27 N7 Ti2 124.88(15)
C30 N7 Ti2 123.15(14)
C27 N8 C31 122.6(2)
N3 Ti1 N5 80.60(7)
N3 Ti1 N1 101.47(8)
N5 Ti1 N1 105.18(8)
N3 Ti1 N6 116.87(7)
N5 Ti1 N6 37.51(7)
N1 Ti1 N6 88.24(7)
N3 Ti1 C17 108.94(8)
N5 Ti1 C17 100.64(8)
N1 Ti1 C17 142.75(8)
N6 Ti1 C17 96.51(7)
N3 Ti1 C16 82.64(7)
N5 Ti1 C16 118.63(8)
N1 Ti1 C16 136.00(8)
N6 Ti1 C16 129.29(8)
C17 Ti1 C16 34.48(8)
N3 Ti1 C13 139.26(8)
N5 Ti1 C13 115.15(7)
N1 Ti1 C13 109.12(8)
N6 Ti1 C13 90.80(7)
C17 Ti1 C13 34.23(8)
C16 Ti1 C13 56.67(7)
N3 Ti1 C15 92.03(7)
N5 Ti1 C15 152.27(8)
N1 Ti1 C15 102.48(8)
N6 Ti1 C15 146.75(7)
C17 Ti1 C15 56.38(8)
C16 Ti1 C15 33.64(8)
C13 Ti1 C15 55.96(7)
N3 Ti1 C14 125.19(7)
N5 Ti1 C14 148.29(7)
N1 Ti1 C14 88.64(8)
N6 Ti1 C14 117.17(7)
C17 Ti1 C14 56.36(8)
C16 Ti1 C14 56.24(8)
C13 Ti1 C14 33.51(7)
C15 Ti1 C14 33.73(8)
N3 Ti1 Ti2 42.16(5)
N5 Ti1 Ti2 38.80(5)
N1 Ti1 Ti2 111.86(5)
N6 Ti1 Ti2 76.10(5)
C17 Ti1 Ti2 105.12(6)
C16 Ti1 Ti2 100.41(6)
C13 Ti1 Ti2 136.31(6)
C15 Ti1 Ti2 126.00(6)
C14 Ti1 Ti2 156.64(6)
N5 Ti2 N3 88.44(8)
N5 Ti2 N7 94.35(8)
N3 Ti2 N7 113.08(8)
N5 Ti2 C40 97.94(8)
N3 Ti2 C40 148.69(8)
N7 Ti2 C40 97.04(8)
N5 Ti2 C41 95.94(8)
N3 Ti2 C41 114.57(8)
N7 Ti2 C41 131.39(8)
C40 Ti2 C41 34.47(8)
N5 Ti2 C39 128.46(8)
N3 Ti2 C39 140.95(8)
N7 Ti2 C39 80.21(7)
C40 Ti2 C39 34.07(7)
C41 Ti2 C39 56.67(8)
N5 Ti2 C42 124.67(8)
N3 Ti2 C42 94.56(8)
N7 Ti2 C42 133.18(8)
C40 Ti2 C42 56.74(7)
C41 Ti2 C42 34.19(7)
C39 Ti2 C42 56.12(8)
N5 Ti2 C43 151.69(8)
N3 Ti2 C43 107.63(7)
N7 Ti2 C43 100.15(8)
C40 Ti2 C43 56.40(7)
C41 Ti2 C43 56.40(7)
C39 Ti2 C43 33.69(7)
C42 Ti2 C43 33.58(8)
N5 Ti2 Ti1 44.98(6)
N3 Ti2 Ti1 43.88(5)
N7 Ti2 Ti1 104.48(5)
C40 Ti2 Ti1 137.53(6)
C41 Ti2 Ti1 116.08(6)
C39 Ti2 Ti1 171.56(6)
C42 Ti2 Ti1 121.10(6)
C43 Ti2 Ti1 148.31(6)

loop_
_geom_bond_atom_site_label_1
_geom_bond_atom_site_label_2
_geom_bond_distance
C1 N2 1.289(3)
C1 N1 1.371(3)
C1 C2 1.515(3)
C2 C3 1.523(3)
C2 H2A 0.9900
C2 H2B 0.9900
C3 C4 1.526(4)
C3 H3A 0.9900
C3 H3B 0.9900
C4 N1 1.474(3)
C4 H4A 0.9900
C4 H4B 0.9900
C5 C10 1.395(3)
C5 N2 1.404(3)
C5 C6 1.405(3)
C6 C7 1.391(3)
C6 H6 0.9500
C7 C8 1.390(4)
C7 C11 1.505(4)
C8 C9 1.394(4)
C8 H8 0.9500
C9 C10 1.383(3)
C9 C12 1.508(4)
C10 H10 0.9500
C11 H11A 0.9800
C11 H11B 0.9800
C11 H11C 0.9800
C12 H12A 0.9800
C12 H12B 0.9800
C12 H12C 0.9800
C13 C14 1.412(3)
C13 C17 1.422(3)
C13 C18 1.502(3)
C13 Ti1 2.440(2)
C14 C15 1.422(3)
C14 C19 1.497(3)
C14 Ti1 2.459(2)
C15 C16 1.407(3)
C15 C20 1.498(3)
C15 Ti1 2.441(2)
C16 C17 1.426(3)
C16 C21 1.484(3)
C16 Ti1 2.421(2)
C17 C22 1.497(3)
C17 Ti1 2.390(2)
C18 H18A 0.9800
C18 H18B 0.9800
C18 H18C 0.9800
C19 H19A 0.9800
C19 H19B 0.9800
C19 H19C 0.9800
C20 H20A 0.9800
C20 H20B 0.9800
C20 H20C 0.9800
C21 H21A 0.9800
C21 H21B 0.9800
C21 H21C 0.9800
C22 H22A 0.9800
C22 H22B 0.9800
C22 H22C 0.9800
C23 N4 1.460(3)
C23 H23A 0.9800
C23 H23B 0.9800
C23 H23C 0.9800
C24 N4 1.446(3)
C24 H24A 0.9800
C24 H24B 0.9800
C24 H24C 0.9800
C25 N6 1.475(3)
C25 H25A 0.9800
C25 H25B 0.9800
C25 H25C 0.9800
C26 N6 1.474(3)
C26 H26A 0.9800
C26 H26B 0.9800
C26 H26C 0.9800
C27 N8 1.289(3)
C27 N7 1.352(3)
C27 C28 1.520(3)
C28 C29 1.524(3)
C28 H28A 0.9900
C28 H28B 0.9900
C29 C30 1.539(3)
C29 H29A 0.9900
C29 H29B 0.9900
C30 N7 1.463(3)
C30 H30A 0.9900
C30 H30B 0.9900
C31 C36 1.393(3)
C31 C32 1.394(3)
C31 N8 1.407(3)
C32 C33 1.383(3)
C32 H32 0.9500
C33 C34 1.393(4)
C33 C37 1.503(4)
C34 C35 1.389(4)
C34 H34 0.9500
C35 C36 1.392(3)
C35 C38 1.505(4)
C36 H36 0.9500
C37 H37A 0.9800
C37 H37B 0.9800
C37 H37C 0.9800
C38 H38A 0.9800
C38 H38B 0.9800
C38 H38C 0.9800
C39 C40 1.416(3)
C39 C43 1.417(3)
C39 C44 1.495(3)
C39 Ti2 2.434(2)
C40 C41 1.421(3)
C40 C45 1.511(3)
C40 Ti2 2.397(2)
C41 C42 1.425(3)
C41 C46 1.496(3)
C41 Ti2 2.400(2)
C42 C43 1.416(3)
C42 C47 1.498(3)
C42 Ti2 2.446(2)
C43 C48 1.508(3)
C43 Ti2 2.456(2)
C44 H44A 0.9800
C44 H44B 0.9800
C44 H44C 0.9800
C45 H45A 0.9800
C45 H45B 0.9800
C45 H45C 0.9800
C46 H46A 0.9800
C46 H46B 0.9800
C46 H46C 0.9800
C47 H47A 0.9800
C47 H47B 0.9800
C47 H47C 0.9800
C48 H48A 0.9800
C48 H48B 0.9800
C48 H48C 0.9800
N1 Ti1 2.0581(19)
N3 N4 1.395(2)
N3 Ti2 1.9305(18)
N3 Ti1 1.9935(18)
N5 N6 1.384(2)
N5 Ti2 1.8085(18)
N5 Ti1 2.0400(18)
N6 Ti1 2.2297(18)
N7 Ti2 2.0871(19)
Ti1 Ti2 2.8692(6)

loop_
_platon_squeeze_void_nr
_platon_squeeze_void_average_x
_platon_squeeze_void_average_y
_platon_squeeze_void_average_z
_platon_squeeze_void_volume
_platon_squeeze_void_count_electrons
_platon_squeeze_void_content
1 -0.000 0.500 -0.000 427 88 'disordered pentane '
2 0.500 -0.000 0.500 427 88 'disordered pentane '
